data_7202369
loop_
_publ_author_name
'Du, Jian-Long'
'Hu, Tong-Liang'
'Zhang, Shu-Ming'
'Zeng, Yong-Fei'
'Bu, Xian-He'

_publ_section_title
;
 Tuning silver(I) coordination architectures by ligands design: from
 dinuclear, trinuclear, to 1D and 3D frameworks
;
_journal_issue 12
_journal_name_full CrystEngComm
_journal_page_first 1866
_journal_paper_doi 10.1039/b810773d
_journal_volume 10
_journal_year 2008
_chemical_formula_moiety '2(C60 H44 Ag2 N9 O2.98), 3(O2), N2, 4(O), 4(C)'
_chemical_formula_sum 'C124 H88 Ag4 N20 O16'
_chemical_formula_weight 2545.62
_chemical_name_systematic
;
?
;
_space_group_IT_number 12
_symmetry_cell_setting monoclinic
_symmetry_space_group_name_Hall '-C 2y'
_symmetry_space_group_name_H-M 'C 1 2/m 1'
_atom_sites_solution_hydrogens geom
_atom_sites_solution_primary direct
_atom_sites_solution_secondary difmap
_audit_creation_method SHELXL-97
_cell_angle_alpha 90.00
_cell_angle_beta 99.26(3)
_cell_angle_gamma 90.00
_cell_formula_units_Z 1
_cell_length_a 7.8598(16)
_cell_length_b 23.614(5)
_cell_length_c 15.059(3)
_cell_measurement_reflns_used 2620
_cell_measurement_temperature 293(2)
_cell_measurement_theta_max 27.0346
_cell_measurement_theta_min 1.7247
_cell_volume 2758.5(10)
_computing_structure_refinement 'SHELXL-97 (Sheldrick, 1997)'
_computing_structure_solution 'SHELXS-97 (Sheldrick, 1990)'
_diffrn_ambient_temperature 293(2)
_diffrn_measured_fraction_theta_full 0.997
_diffrn_measured_fraction_theta_max 0.997
_diffrn_radiation_monochromator graphite
_diffrn_radiation_source 'fine-focus sealed tube'
_diffrn_radiation_type MoK\a
_diffrn_radiation_wavelength 0.71073
_diffrn_reflns_av_R_equivalents 0.0443
_diffrn_reflns_av_sigmaI/netI 0.0341
_diffrn_reflns_limit_h_max 9
_diffrn_reflns_limit_h_min -9
_diffrn_reflns_limit_k_max 28
_diffrn_reflns_limit_k_min -26
_diffrn_reflns_limit_l_max 17
_diffrn_reflns_limit_l_min -17
_diffrn_reflns_number 10489
_diffrn_reflns_theta_full 25.01
_diffrn_reflns_theta_max 25.01
_diffrn_reflns_theta_min 2.76
_exptl_absorpt_coefficient_mu 0.777
_exptl_absorpt_correction_T_max 0.9125
_exptl_absorpt_correction_T_min 0.8355
_exptl_absorpt_correction_type multi-scan
_exptl_absorpt_process_details SADABS
_exptl_crystal_colour yellow
_exptl_crystal_density_diffrn 1.532
_exptl_crystal_density_method 'not measured'
_exptl_crystal_description needle
_exptl_crystal_F_000 1288
_exptl_crystal_size_max 0.24
_exptl_crystal_size_mid 0.15
_exptl_crystal_size_min 0.12
_refine_diff_density_max 0.782
_refine_diff_density_min -0.980
_refine_diff_density_rms 0.113
_refine_ls_extinction_coef 0.0021(7)
_refine_ls_extinction_expression Fc^*^=kFc[1+0.001xFc^2^\l^3^/sin(2\q)]^-1/4^
_refine_ls_extinction_method SHELXL
_refine_ls_goodness_of_fit_ref 1.130
_refine_ls_hydrogen_treatment constr
_refine_ls_matrix_type full
_refine_ls_number_parameters 208
_refine_ls_number_reflns 2496
_refine_ls_number_restraints 0
_refine_ls_restrained_S_all 1.130
_refine_ls_R_factor_all 0.0987
_refine_ls_R_factor_gt 0.0844
_refine_ls_shift/su_max 0.000
_refine_ls_shift/su_mean 0.000
_refine_ls_structure_factor_coef Fsqd
_refine_ls_weighting_details 'calc w=1/[\s^2^(Fo^2^)+(0.1054P)^2^+15.3529P] where P=(Fo^2^+2Fc^2^)/3'
_refine_ls_weighting_scheme calc
_refine_ls_wR_factor_gt 0.2106
_refine_ls_wR_factor_ref 0.2238
_reflns_number_gt 2056
_reflns_number_total 2496
_reflns_threshold_expression >2sigma(I)
_cod_data_source_file b810773d.txt
_cod_data_source_block 6
_cod_depositor_comments
;
The following automatic conversions were performed:
'_exptl_absorpt_correction_type' value 'Multi-scan' changed to
'multi-scan' according to
'/home/saulius/struct/CIF-dictionaries/cif_core.dic' dictionary named
'cif_core.dic' version 2.4.1 from 2010-06-29.

Automatic conversion script
Id: cif_fix_enum 1527 2010-12-29 10:47:43Z saulius 
;
_cod_original_sg_symbol_H-M C2/m
_cod_database_code 7202369

loop_
_symmetry_equiv_pos_as_xyz
'x, y, z'
'-x, y, -z'
'x+1/2, y+1/2, z'
'-x+1/2, y+1/2, -z'
'-x, -y, -z'
'x, -y, z'
'-x+1/2, -y+1/2, -z'
'x+1/2, -y+1/2, z'

loop_
_atom_site_label
_atom_site_type_symbol
_atom_site_fract_x
_atom_site_fract_y
_atom_site_fract_z
_atom_site_U_iso_or_equiv
_atom_site_adp_type
_atom_site_occupancy
_atom_site_symmetry_multiplicity
_atom_site_calc_flag
_atom_site_refinement_flags
_atom_site_disorder_assembly
_atom_site_disorder_group
Ag1 Ag 0.5000 0.64471(3) 0.5000 0.0816(5) Uani 1 2 d S . .
C1 C 0.7594(12) 0.5283(17) 0.9377(5) 0.33(3) Uani 1 1 d . . .
H1A H 0.8618 0.5471 0.9592 0.395 Uiso 1 1 calc R . .
C2 C 0.6194(15) 0.5592(9) 0.9082(6) 0.211(10) Uani 1 1 d . . .
H2A H 0.6243 0.5985 0.9098 0.254 Uiso 1 1 calc R . .
C3 C 0.4591(12) 0.5302(5) 0.8736(5) 0.118(6) Uani 1 1 d . . .
C4 C 0.3083(13) 0.5598(4) 0.8402(5) 0.078(3) Uani 1 1 d . . .
C5 C 0.1552(8) 0.5304(2) 0.8008(4) 0.0466(15) Uani 1 1 d . . .
C6 C 0.0033(11) 0.5584(3) 0.7596(5) 0.064(2) Uani 1 1 d . . .
H6A H 0.0005 0.5978 0.7595 0.077 Uiso 1 1 calc R . .
C7 C -0.1373(10) 0.5296(4) 0.7206(5) 0.072(2) Uani 1 1 d . . .
H7A H -0.2346 0.5493 0.6937 0.086 Uiso 1 1 calc R . .
C8 C 0.2990(18) 0.6238(4) 0.8420(6) 0.125(5) Uani 1 1 d . . .
H8A H 0.1868 0.6352 0.8547 0.150 Uiso 1 1 calc R . .
H8B H 0.3855 0.6380 0.8902 0.150 Uiso 1 1 calc R . .
C9 C 0.3706(14) 0.6239(4) 0.6827(6) 0.101(4) Uani 1 1 d . . .
H9A H 0.3831 0.5849 0.6781 0.121 Uiso 1 1 calc R . .
C10 C 0.3598(12) 0.7127(4) 0.6518(6) 0.089(3) Uani 1 1 d . . .
C11 C 0.3638(12) 0.7662(4) 0.6119(6) 0.091(3) Uani 1 1 d . . .
H11A H 0.3911 0.7706 0.5545 0.109 Uiso 1 1 calc R . .
C12 C 0.3252(12) 0.8121(4) 0.6619(6) 0.091(3) Uani 1 1 d . . .
H12A H 0.3289 0.8483 0.6379 0.109 Uiso 1 1 calc R . .
C13 C 0.2806(13) 0.8058(4) 0.7477(7) 0.103(4) Uani 1 1 d . . .
H13A H 0.2541 0.8377 0.7789 0.123 Uiso 1 1 calc R . .
C14 C 0.2751(13) 0.7531(4) 0.7873(6) 0.105(4) Uani 1 1 d . . .
H14A H 0.2456 0.7489 0.8443 0.126 Uiso 1 1 calc R . .
C15 C 0.3157(12) 0.7068(4) 0.7378(6) 0.090(3) Uani 1 1 d . . .
C16 C 0.547(5) 0.728(2) 0.9848(16) 0.21(2) Uani 0.50 1 d P . .
N1 N 0.3274(12) 0.6495(3) 0.7557(5) 0.098(3) Uani 1 1 d . . .
N2 N 0.3933(11) 0.6592(3) 0.6193(5) 0.092(3) Uani 1 1 d . . .
N3 N 0.5000 0.5000 0.5000 0.087(5) Uani 1 4 d S . .
N4 N 0.059(5) 0.5000 0.5201(17) 0.22(3) Uani 0.50 2 d SP . .
O1 O 0.540(2) 0.5453(5) 0.5504(9) 0.076(4) Uani 0.37 1 d P . .
O2 O 0.477(2) 0.5000 0.5744(11) 0.151(8) Uani 0.75 2 d SP . .
O3 O 0.5000 0.8019(14) 1.0000 0.48(3) Uani 1 2 d S . .
O4 O -0.0617(13) 0.5635(4) 0.4890(7) 0.130(7) Uani 0.75 1 d P . .

loop_
_atom_site_aniso_label
_atom_site_aniso_U_11
_atom_site_aniso_U_22
_atom_site_aniso_U_33
_atom_site_aniso_U_23
_atom_site_aniso_U_13
_atom_site_aniso_U_12
Ag1 0.1448(10) 0.0609(6) 0.0583(6) 0.000 0.0743(6) 0.000
C1 0.055(5) 0.90(10) 0.032(4) -0.059(15) 0.005(4) -0.16(2)
C2 0.095(8) 0.52(3) 0.027(4) -0.049(8) 0.023(5) -0.165(13)
C3 0.077(5) 0.261(18) 0.022(3) -0.008(5) 0.029(3) -0.025(7)
C4 0.119(7) 0.092(6) 0.035(4) -0.024(4) 0.053(4) -0.053(5)
C5 0.070(4) 0.045(3) 0.032(3) -0.004(2) 0.032(3) -0.005(3)
C6 0.096(6) 0.049(4) 0.059(4) 0.014(3) 0.052(4) 0.018(4)
C7 0.057(4) 0.112(6) 0.052(4) 0.020(4) 0.027(3) 0.027(4)
C8 0.220(12) 0.108(7) 0.072(6) -0.054(5) 0.101(7) -0.108(8)
C9 0.174(9) 0.082(5) 0.070(5) -0.038(5) 0.093(6) -0.070(6)
C10 0.125(7) 0.077(5) 0.085(6) -0.042(4) 0.081(5) -0.057(5)
C11 0.127(7) 0.082(6) 0.083(6) -0.044(5) 0.080(5) -0.055(5)
C12 0.117(7) 0.077(5) 0.097(6) -0.045(5) 0.073(6) -0.053(5)
C13 0.130(7) 0.089(6) 0.113(7) -0.063(6) 0.091(6) -0.065(6)
C14 0.147(8) 0.106(7) 0.084(6) -0.060(5) 0.087(6) -0.083(6)
C15 0.124(7) 0.089(6) 0.075(5) -0.049(5) 0.074(5) -0.069(5)
C16 0.22(4) 0.37(5) 0.037(15) 0.02(2) -0.020(16) -0.21(4)
N1 0.168(7) 0.082(5) 0.068(4) -0.047(3) 0.089(5) -0.080(5)
N2 0.159(7) 0.069(4) 0.069(4) -0.036(3) 0.085(5) -0.051(4)
N3 0.130(13) 0.087(11) 0.065(9) 0.000 0.073(9) 0.000
N4 0.16(5) 0.47(8) 0.03(2) 0.000 0.05(2) 0.000
O1 0.145(13) 0.034(6) 0.059(7) 0.000(6) 0.041(9) -0.030(7)
O2 0.114(12) 0.26(3) 0.078(11) 0.000 0.014(9) 0.000
O3 1.08(11) 0.31(3) 0.034(8) 0.000 0.07(2) 0.000
O4 0.208(16) 0.159(8) 0.040(6) 0.046(8) 0.074(10) 0.128(10)

loop_
_atom_type_symbol
_atom_type_description
_atom_type_scat_dispersion_real
_atom_type_scat_dispersion_imag
_atom_type_scat_source
C C 0.0033 0.0016 'International Tables Vol C Tables 4.2.6.8 and 6.1.1.4'
H H 0.0000 0.0000 'International Tables Vol C Tables 4.2.6.8 and 6.1.1.4'
N N 0.0061 0.0033 'International Tables Vol C Tables 4.2.6.8 and 6.1.1.4'
O O 0.0106 0.0060 'International Tables Vol C Tables 4.2.6.8 and 6.1.1.4'
Ag Ag -0.8971 1.1015 'International Tables Vol C Tables 4.2.6.8 and 6.1.1.4'

loop_
_geom_angle_atom_site_label_1
_geom_angle_atom_site_label_2
_geom_angle_atom_site_label_3
_geom_angle
_geom_angle_site_symmetry_1
_geom_angle_site_symmetry_3
_geom_angle_publ_flag
N2 Ag1 N2 161.5(4) . 2_656 ?
N2 Ag1 O1 111.3(4) . 2_656 ?
N2 Ag1 O1 86.7(4) 2_656 2_656 ?
N2 Ag1 O1 86.7(4) . . ?
N2 Ag1 O1 111.3(4) 2_656 . ?
O1 Ag1 O1 36.5(7) 2_656 . ?
C1 C1 C2 123.1(15) 6_565 . ?
C1 C1 H1A 118.4 6_565 . ?
C2 C1 H1A 118.4 . . ?
C1 C2 C3 119(2) . . ?
C1 C2 H2A 120.6 . . ?
C3 C2 H2A 120.6 . . ?
C4 C3 C3 120.0(6) . 6_565 ?
C4 C3 C2 122.0(13) . . ?
C3 C3 C2 118.1(10) 6_565 . ?
C3 C4 C5 120.9(8) . . ?
C3 C4 C8 122.2(9) . . ?
C5 C4 C8 116.9(10) . . ?
C6 C5 C4 123.2(7) . . ?
C6 C5 C5 117.8(4) . 6_565 ?
C4 C5 C5 119.0(5) . 6_565 ?
C7 C6 C5 121.9(7) . . ?
C7 C6 H6A 119.0 . . ?
C5 C6 H6A 119.0 . . ?
C6 C7 C7 120.2(4) . 6_565 ?
C6 C7 H7A 119.9 . . ?
C7 C7 H7A 119.9 6_565 . ?
N1 C8 C4 112.1(6) . . ?
N1 C8 H8A 109.2 . . ?
C4 C8 H8A 109.2 . . ?
N1 C8 H8B 109.2 . . ?
C4 C8 H8B 109.2 . . ?
H8A C8 H8B 107.9 . . ?
N2 C9 N1 113.2(8) . . ?
N2 C9 H9A 123.4 . . ?
N1 C9 H9A 123.4 . . ?
N2 C10 C15 108.8(8) . . ?
N2 C10 C11 130.4(7) . . ?
C15 C10 C11 120.8(7) . . ?
C12 C11 C10 116.9(7) . . ?
C12 C11 H11A 121.5 . . ?
C10 C11 H11A 121.5 . . ?
C11 C12 C13 121.9(9) . . ?
C11 C12 H12A 119.1 . . ?
C13 C12 H12A 119.1 . . ?
C14 C13 C12 121.6(8) . . ?
C14 C13 H13A 119.2 . . ?
C12 C13 H13A 119.2 . . ?
C13 C14 C15 116.8(7) . . ?
C13 C14 H14A 121.6 . . ?
C15 C14 H14A 121.6 . . ?
N1 C15 C14 133.0(8) . . ?
N1 C15 C10 105.0(7) . . ?
C14 C15 C10 122.0(9) . . ?
C16 C16 O3 75.0(10) 2_657 . ?
C9 N1 C15 107.4(7) . . ?
C9 N1 C8 128.8(8) . . ?
C15 N1 C8 123.8(7) . . ?
C9 N2 C10 105.5(6) . . ?
C9 N2 Ag1 129.4(6) . . ?
C10 N2 Ag1 124.3(5) . . ?
O2 N3 O2 180.000(9) 5_666 . ?
O2 N3 O1 60.4(6) 5_666 5_666 ?
O2 N3 O1 119.6(6) . 5_666 ?
O2 N3 O1 119.6(6) 5_666 . ?
O2 N3 O1 60.4(6) . . ?
O1 N3 O1 180.0(6) 5_666 . ?
O2 N3 O1 60.4(6) 5_666 2_656 ?
O2 N3 O1 119.6(6) . 2_656 ?
O1 N3 O1 108.3(12) 5_666 2_656 ?
O1 N3 O1 71.7(12) . 2_656 ?
O2 N3 O1 119.6(6) 5_666 6_565 ?
O2 N3 O1 60.4(6) . 6_565 ?
O1 N3 O1 71.7(12) 5_666 6_565 ?
O1 N3 O1 108.3(12) . 6_565 ?
O1 N3 O1 180.0(12) 2_656 6_565 ?
N4 N4 O4 88.4(13) 5_566 5_566 ?
N4 N4 O4 88.4(13) 5_566 2_556 ?
N4 N4 O4 57.0(10) 5_566 6_565 ?
N4 N4 O4 57.0(10) 5_566 . ?
O4 N4 O4 145(2) 5_566 . ?
O2 O1 N3 53.6(9) . . ?
O2 O1 O1 99.4(13) . 2_656 ?
N3 O1 O1 54.1(6) . 2_656 ?
O2 O1 Ag1 149.3(14) . . ?
N3 O1 Ag1 125.9(9) . . ?
O1 O1 Ag1 71.8(3) 2_656 . ?
N3 O2 O1 66.0(10) . 6_565 ?
N3 O2 O1 66.0(10) . . ?
O1 O2 O1 117(2) 6_565 . ?
O4 O4 N4 90.1(15) 2_556 5_566 ?
O4 O4 N4 57.1(10) 2_556 . ?

loop_
_geom_bond_atom_site_label_1
_geom_bond_atom_site_label_2
_geom_bond_distance
_geom_bond_site_symmetry_2
_geom_bond_publ_flag
Ag1 N2 2.130(5) . ?
Ag1 N2 2.130(6) 2_656 ?
Ag1 O1 2.471(12) 2_656 ?
Ag1 O1 2.471(12) . ?
C1 C1 1.34(8) 6_565 ?
C1 C2 1.34(3) . ?
C1 H1A 0.9300 . ?
C2 C3 1.454(14) . ?
C2 H2A 0.9300 . ?
C3 C4 1.399(14) . ?
C3 C3 1.43(3) 6_565 ?
C4 C5 1.432(10) . ?
C4 C8 1.514(14) . ?
C5 C6 1.417(10) . ?
C5 C5 1.435(12) 6_565 ?
C6 C7 1.349(11) . ?
C6 H6A 0.9300 . ?
C7 C7 1.400(18) 6_565 ?
C7 H7A 0.9300 . ?
C8 N1 1.484(11) . ?
C8 H8A 0.9700 . ?
C8 H8B 0.9700 . ?
C9 N2 1.301(11) . ?
C9 N1 1.344(10) . ?
C9 H9A 0.9300 . ?
C10 N2 1.395(10) . ?
C10 C15 1.400(11) . ?
C10 C11 1.402(13) . ?
C11 C12 1.380(10) . ?
C11 H11A 0.9300 . ?
C12 C13 1.401(12) . ?
C12 H12A 0.9300 . ?
C13 C14 1.382(15) . ?
C13 H13A 0.9300 . ?
C14 C15 1.389(11) . ?
C14 H14A 0.9300 . ?
C15 N1 1.380(12) . ?
C16 C16 0.93(7) 2_657 ?
C16 O3 1.80(5) . ?
N3 O2 1.163(17) 5_666 ?
N3 O2 1.163(17) . ?
N3 O1 1.321(13) 5_666 ?
N3 O1 1.321(13) . ?
N3 O1 1.321(13) 2_656 ?
N3 O1 1.321(13) 6_565 ?
N4 N4 1.02(7) 5_566 ?
N4 O4 1.507(10) 5_566 ?
N4 O4 1.507(10) 2_556 ?
N4 O4 1.80(2) 6_565 ?
N4 O4 1.80(2) . ?
O1 O2 1.257(14) . ?
O1 O1 1.55(3) 2_656 ?
O2 O1 1.257(13) 6_565 ?
O3 C16 1.80(5) 2_657 ?
O4 O4 0.97(2) 2_556 ?
O4 N4 1.507(10) 5_566 ?

loop_
_geom_torsion_atom_site_label_1
_geom_torsion_atom_site_label_2
_geom_torsion_atom_site_label_3
_geom_torsion_atom_site_label_4
_geom_torsion
_geom_torsion_site_symmetry_1
_geom_torsion_site_symmetry_2
_geom_torsion_site_symmetry_3
_geom_torsion_site_symmetry_4
_geom_torsion_publ_flag
C1 C1 C2 C3 -0.6(9) 6_565 . . . ?
C1 C2 C3 C4 -178.8(7) . . . . ?
C1 C2 C3 C3 0.5(9) . . . 6_565 ?
C3 C3 C4 C5 -3.7(7) 6_565 . . . ?
C2 C3 C4 C5 175.7(6) . . . . ?
C3 C3 C4 C8 177.5(4) 6_565 . . . ?
C2 C3 C4 C8 -3.2(10) . . . . ?
C3 C4 C5 C6 -174.9(6) . . . . ?
C8 C4 C5 C6 4.0(8) . . . . ?
C3 C4 C5 C5 3.6(7) . . . 6_565 ?
C8 C4 C5 C5 -177.4(4) . . . 6_565 ?
C4 C5 C6 C7 178.0(6) . . . . ?
C5 C5 C6 C7 -0.6(7) 6_565 . . . ?
C5 C6 C7 C7 0.6(7) . . . 6_565 ?
C3 C4 C8 N1 95.9(11) . . . . ?
C5 C4 C8 N1 -83.0(10) . . . . ?
N2 C10 C11 C12 -179.5(10) . . . . ?
C15 C10 C11 C12 1.0(15) . . . . ?
C10 C11 C12 C13 -1.3(15) . . . . ?
C11 C12 C13 C14 0.8(16) . . . . ?
C12 C13 C14 C15 -0.1(16) . . . . ?
C13 C14 C15 N1 178.3(11) . . . . ?
C13 C14 C15 C10 -0.2(15) . . . . ?
N2 C10 C15 N1 1.2(11) . . . . ?
C11 C10 C15 N1 -179.2(9) . . . . ?
N2 C10 C15 C14 -179.9(9) . . . . ?
C11 C10 C15 C14 -0.3(16) . . . . ?
N2 C9 N1 C15 1.8(13) . . . . ?
N2 C9 N1 C8 -177.0(11) . . . . ?
C14 C15 N1 C9 179.5(11) . . . . ?
C10 C15 N1 C9 -1.8(11) . . . . ?
C14 C15 N1 C8 -1.5(18) . . . . ?
C10 C15 N1 C8 177.1(10) . . . . ?
C4 C8 N1 C9 -5.3(17) . . . . ?
C4 C8 N1 C15 176.1(10) . . . . ?
N1 C9 N2 C10 -1.0(13) . . . . ?
N1 C9 N2 Ag1 169.1(7) . . . . ?
C15 C10 N2 C9 -0.2(12) . . . . ?
C11 C10 N2 C9 -179.7(11) . . . . ?
C15 C10 N2 Ag1 -171.0(7) . . . . ?
C11 C10 N2 Ag1 9.5(16) . . . . ?
N2 Ag1 N2 C9 -167.0(10) 2_656 . . . ?
O1 Ag1 N2 C9 27.2(11) 2_656 . . . ?
O1 Ag1 N2 C9 -0.3(10) . . . . ?
N2 Ag1 N2 C10 1.5(8) 2_656 . . . ?
O1 Ag1 N2 C10 -164.3(9) 2_656 . . . ?
O1 Ag1 N2 C10 168.2(9) . . . . ?
O2 N3 O1 O2 180.000(10) 5_666 . . . ?
O2 N3 O1 O1 38.3(17) 5_666 . . 2_656 ?
O2 N3 O1 O1 -141.7(17) . . . 2_656 ?
O2 N3 O1 Ag1 38.3(17) 5_666 . . . ?
O2 N3 O1 Ag1 -141.7(17) . . . . ?
N2 Ag1 O1 O2 56(2) . . . . ?
N2 Ag1 O1 O2 -128(2) 2_656 . . . ?
O1 Ag1 O1 O2 -77(3) 2_656 . . . ?
N2 Ag1 O1 N3 133.6(13) . . . . ?
N2 Ag1 O1 N3 -50.8(14) 2_656 . . . ?
O1 Ag1 O1 N3 0.000(2) 2_656 . . . ?
N2 Ag1 O1 O1 133.6(13) . . . 2_656 ?
N2 Ag1 O1 O1 -50.8(14) 2_656 . . 2_656 ?
O1 N3 O2 O1 43(2) 5_666 . . 6_565 ?
O1 N3 O2 O1 -137(2) . . . 6_565 ?
O1 N3 O2 O1 180.000(12) 2_656 . . 6_565 ?
O1 N3 O2 O1 180.000(9) 5_666 . . . ?
O1 N3 O2 O1 -43(2) 2_656 . . . ?
O1 N3 O2 O1 137(2) 6_565 . . . ?
O1 O1 O2 N3 30.6(11) 2_656 . . . ?
Ag1 O1 O2 N3 101(2) . . . . ?
N3 O1 O2 O1 43.8(18) . . . 6_565 ?
O1 O1 O2 O1 74(2) 2_656 . . 6_565 ?
Ag1 O1 O2 O1 144.4(14) . . . 6_565 ?
N4 N4 O4 O4 -161(5) 5_566 . . 2_556 ?
O4 N4 O4 O4 -161(5) 5_566 . . 2_556 ?
O4 N4 O4 O4 -170(2) 6_565 . . 2_556 ?
O4 N4 O4 N4 0.000(13) 5_566 . . 5_566 ?
O4 N4 O4 N4 161(5) 2_556 . . 5_566 ?
O4 N4 O4 N4 -9(2) 6_565 . . 5_566 ?
